data_7234751
loop_
_publ_author_name
'Han, Defang'
'Huang, Kun'
'Li, Xianglin'
'Peng, Mengni'
'Jing, Linhai'
'Yu, Baoyi'
'Chen, Zeqin'
'Qin, Dabin'

_publ_section_title
;
 Temperature-induced structural diversity of metal--organic frameworks and
 their applications in selective sensing of nitrobenzene and
 electrocatalyzing the oxygen evolution reaction
;
_journal_issue 58
_journal_name_full 'RSC Advances'
_journal_page_first 33890
_journal_paper_doi 10.1039/C9RA07031A
_journal_volume 9
_journal_year 2019
_chemical_formula_moiety '0.5(C152 H100 Co2 N16 O16), 2(C2 H3 N)'
_chemical_formula_sum 'C80 H56 Co N10 O8'
_chemical_formula_weight 1344.27
_space_group_crystal_system monoclinic
_space_group_IT_number 14
_space_group_name_Hall '-P 2ybc'
_space_group_name_H-M_alt 'P 1 21/c 1'
_symmetry_space_group_name_Hall '-P 2ybc'
_symmetry_space_group_name_H-M 'P 1 21/c 1'
_atom_sites_solution_hydrogens mixed
_atom_sites_solution_primary iterative
_audit_creation_date 2019-04-08
_audit_creation_method
;
Olex2 1.2-beta
(compiled 2018.05.29 svn.r3508 for OlexSys, GUI svn.r5506)
;
_audit_update_record
;
2019-04-24 deposited with the CCDC.    2019-10-15 downloaded from the CCDC.
;
_cell_angle_alpha 90
_cell_angle_beta 108.227(2)
_cell_angle_gamma 90
_cell_formula_units_Z 2
_cell_length_a 14.1122(9)
_cell_length_b 27.0471(18)
_cell_length_c 9.1595(7)
_cell_measurement_reflns_used 9859
_cell_measurement_temperature 293(2)
_cell_measurement_theta_max 26.68
_cell_measurement_theta_min 2.46
_cell_volume 3320.7(4)
_computing_cell_refinement 'Bruker SAINT'
_computing_data_collection 'Bruker APEX2'
_computing_data_reduction 'Bruker SAINT'
_computing_molecular_graphics 'Olex2 (Dolomanov et al., 2009)'
_computing_publication_material 'Olex2 (Dolomanov et al., 2009)'
_computing_structure_refinement 'ShelXL (Sheldrick, 2015)'
_computing_structure_solution 'olex2.solve (Bourhis et al., 2015)'
_diffrn_ambient_temperature 293.15
_diffrn_measured_fraction_theta_full 0.999
_diffrn_measured_fraction_theta_max 0.998
_diffrn_measurement_device_type 'Bruker APEX-II CCD'
_diffrn_measurement_method '\f and \w scans'
_diffrn_radiation_type MoK\a
_diffrn_radiation_wavelength 0.71073
_diffrn_reflns_av_R_equivalents 0.0589
_diffrn_reflns_av_unetI/netI 0.0271
_diffrn_reflns_Laue_measured_fraction_full 0.999
_diffrn_reflns_Laue_measured_fraction_max 0.998
_diffrn_reflns_limit_h_max 18
_diffrn_reflns_limit_h_min -16
_diffrn_reflns_limit_k_max 34
_diffrn_reflns_limit_k_min -34
_diffrn_reflns_limit_l_max 11
_diffrn_reflns_limit_l_min -11
_diffrn_reflns_number 80396
_diffrn_reflns_point_group_measured_fraction_full 0.999
_diffrn_reflns_point_group_measured_fraction_max 0.998
_diffrn_reflns_theta_full 25.242
_diffrn_reflns_theta_max 27.169
_diffrn_reflns_theta_min 2.459
_diffrn_standards_number 0
_exptl_absorpt_coefficient_mu 0.326
_exptl_absorpt_correction_T_max 0.941
_exptl_absorpt_correction_T_min 0.920
_exptl_absorpt_correction_type multi-scan
_exptl_absorpt_process_details SADABS
_exptl_crystal_colour maroon
_exptl_crystal_density_diffrn 1.344
_exptl_crystal_description block
_exptl_crystal_F_000 1394
_exptl_crystal_size_max 0.25
_exptl_crystal_size_mid 0.21
_exptl_crystal_size_min 0.18
_refine_diff_density_max 0.407
_refine_diff_density_min -0.301
_refine_diff_density_rms 0.047
_refine_ls_extinction_method none
_refine_ls_goodness_of_fit_ref 1.029
_refine_ls_hydrogen_treatment mixed
_refine_ls_matrix_type full
_refine_ls_number_parameters 452
_refine_ls_number_reflns 7367
_refine_ls_number_restraints 0
_refine_ls_restrained_S_all 1.029
_refine_ls_R_factor_all 0.0644
_refine_ls_R_factor_gt 0.0422
_refine_ls_shift/su_max 0.001
_refine_ls_shift/su_mean 0.000
_refine_ls_structure_factor_coef Fsqd
_refine_ls_weighting_details 'w=1/[\s^2^(Fo^2^)+(0.0403P)^2^+1.8005P] where P=(Fo^2^+2Fc^2^)/3'
_refine_ls_weighting_scheme calc
_refine_ls_wR_factor_gt 0.0937
_refine_ls_wR_factor_ref 0.1035
_reflns_Friedel_coverage 0.000
_reflns_number_gt 5696
_reflns_number_total 7367
_reflns_threshold_expression 'I > 2\s(I)'
_cod_data_source_file c9ra07031a2.cif
_cod_data_source_block mo_co140_0ma-auto
_cod_depositor_comments
;
The following automatic conversions were performed:

'_exptl_absorpt_correction_type' value 'Multi-scan' changed to
'multi-scan' according to
/home/data/users/saulius/crontab/automatic-downloads/rss-feeds/RSC/lib/dictionaries/cif_core.dic
dictionary named 'cif_core.dic' version 2.4.2 from 2011-04-26.

Automatic conversion script
Id: cif_fix_values 4973 2017-02-22 13:04:09Z antanas 
;
_cod_database_code 7234751
_shelx_shelxl_version_number 2014/7
_shelx_space_group_comment
;
The symmetry employed for this shelxl refinement is uniquely defined
by the following loop, which should always be used as a source of
symmetry information in preference to the above space-group names.
They are only intended as comments.
;
_olex2_refinement_description
;
1. Fixed Uiso
 At 1.2 times of:
  All C(H) groups
 At 1.5 times of:
  All C(H,H,H) groups, All O(H) groups
2.a Ternary CH refined with riding coordinates:
 C4(H4), C11(H11)
2.b Aromatic/amide H refined with riding coordinates:
 C7(H7), C8(H8), C9(H9), C10(H10), C13(H13), C14(H14), C15(H15), C16(H16),
 C19(H19), C22(H22), C26(H26), C27(H27), C28(H28), C29(H29), C30(H30), C31(H31),
  C32(H32), C34(H34), C35(H35), C36(H36), C37(H37), C38(H38)
2.c Idealised Me refined as rotating group:
 C40(H40A,H40B,H40C)
;
_olex2_submission_special_instructions 'No special instructions were received'

loop_
_space_group_symop_operation_xyz
'x, y, z'
'-x, y+1/2, -z+1/2'
'-x, -y, -z'
'x, -y-1/2, z-1/2'

loop_
_atom_site_label
_atom_site_type_symbol
_atom_site_fract_x
_atom_site_fract_y
_atom_site_fract_z
_atom_site_U_iso_or_equiv
_atom_site_adp_type
_atom_site_occupancy
_atom_site_site_symmetry_order
_atom_site_calc_flag
_atom_site_refinement_flags_posn
_atom_site_refinement_flags_adp
_atom_site_refinement_flags_occupancy
Co1 Co 0.0000 0.5000 0.0000 0.02742(9) Uani 1 2 d S T P
O1 O 0.13022(9) 0.46147(5) 0.12694(15) 0.0394(3) Uani 1 1 d . . .
O2 O 0.13157(13) 0.45821(7) 0.36831(19) 0.0712(5) Uani 1 1 d . . .
O3 O 0.21587(12) 0.41105(6) 0.59780(18) 0.0541(4) Uani 1 1 d . . .
H2 H 0.182(2) 0.4305(10) 0.508(3) 0.081 Uiso 1 1 d R . .
O4 O 0.34186(13) 0.35988(7) 0.66909(18) 0.0664(5) Uani 1 1 d . . .
N1 N 0.08447(11) 0.52767(5) -0.14007(18) 0.0344(3) Uani 1 1 d . . .
N2 N 0.14333(12) 0.58465(5) -0.26065(18) 0.0368(4) Uani 1 1 d . . .
N3 N 0.03348(12) 0.85933(5) -0.27106(19) 0.0395(4) Uani 1 1 d . . .
N4 N 0.03858(11) 0.93469(5) -0.35979(17) 0.0344(3) Uani 1 1 d . . .
N5 N 0.6690(4) 0.3518(2) 0.8390(8) 0.217(3) Uani 1 1 d . . .
C1 C 0.16794(14) 0.44843(7) 0.2629(2) 0.0355(4) Uani 1 1 d . . .
C2 C 0.26680(13) 0.42222(6) 0.3019(2) 0.0304(4) Uani 1 1 d . . .
C3 C 0.31893(13) 0.39975(6) 0.4333(2) 0.0304(4) Uani 1 1 d . . .
C4 C 0.41950(13) 0.37942(7) 0.4296(2) 0.0342(4) Uani 1 1 d . . .
H4 H 0.4577 0.3636 0.5264 0.041 Uiso 1 1 calc R . .
C5 C 0.47456(13) 0.42265(7) 0.3866(2) 0.0370(4) Uani 1 1 d . . .
C6 C 0.42026(14) 0.44488(7) 0.2489(2) 0.0386(4) Uani 1 1 d . . .
C7 C 0.45988(19) 0.48393(8) 0.1906(3) 0.0539(6) Uani 1 1 d . . .
H7 H 0.4238 0.4987 0.0983 0.065 Uiso 1 1 calc R . .
C8 C 0.5547(2) 0.50088(9) 0.2723(4) 0.0673(8) Uani 1 1 d . . .
H8 H 0.5825 0.5270 0.2337 0.081 Uiso 1 1 calc R . .
C9 C 0.60762(18) 0.47938(9) 0.4091(4) 0.0625(7) Uani 1 1 d . . .
H9 H 0.6707 0.4913 0.4626 0.075 Uiso 1 1 calc R . .
C10 C 0.56833(15) 0.44008(8) 0.4687(3) 0.0488(5) Uani 1 1 d . . .
H10 H 0.6042 0.4258 0.5619 0.059 Uiso 1 1 calc R . .
C11 C 0.31861(14) 0.42096(7) 0.1777(2) 0.0359(4) Uani 1 1 d . . .
H11 H 0.2794 0.4369 0.0818 0.043 Uiso 1 1 calc R . .
C12 C 0.33939(13) 0.36656(7) 0.1564(2) 0.0364(4) Uani 1 1 d . . .
C13 C 0.30939(16) 0.34015(9) 0.0211(3) 0.0501(5) Uani 1 1 d . . .
H13 H 0.2727 0.3552 -0.0704 0.060 Uiso 1 1 calc R . .
C14 C 0.33514(18) 0.29035(10) 0.0244(3) 0.0619(7) Uani 1 1 d . . .
H14 H 0.3146 0.2719 -0.0657 0.074 Uiso 1 1 calc R . .
C15 C 0.39049(19) 0.26818(8) 0.1587(3) 0.0598(7) Uani 1 1 d . . .
H15 H 0.4075 0.2350 0.1586 0.072 Uiso 1 1 calc R . .
C16 C 0.42143(15) 0.29503(7) 0.2951(3) 0.0459(5) Uani 1 1 d . . .
H16 H 0.4594 0.2801 0.3860 0.055 Uiso 1 1 calc R . .
C17 C 0.39487(13) 0.34411(7) 0.2933(2) 0.0348(4) Uani 1 1 d . . .
C18 C 0.29237(15) 0.38894(7) 0.5766(2) 0.0380(4) Uani 1 1 d . . .
C19 C 0.11711(14) 0.57314(6) -0.1349(2) 0.0351(4) Uani 1 1 d . . .
H19 H 0.1217 0.5949 -0.0544 0.042 Uiso 1 1 calc R . .
C20 C 0.18180(14) 0.63091(7) -0.2923(2) 0.0362(4) Uani 1 1 d . . .
C21 C 0.12831(14) 0.67542(6) -0.2880(2) 0.0345(4) Uani 1 1 d . . .
C22 C 0.03941(14) 0.67778(7) -0.2523(2) 0.0389(4) Uani 1 1 d . . .
H22 H 0.0088 0.6485 -0.2383 0.047 Uiso 1 1 calc R . .
C23 C -0.00503(14) 0.72268(7) -0.2369(2) 0.0379(4) Uani 1 1 d . . .
C24 C 0.03914(14) 0.76785(7) -0.2658(2) 0.0366(4) Uani 1 1 d . . .
C25 C -0.00738(15) 0.81297(7) -0.2426(2) 0.0404(4) Uani 1 1 d . . .
C26 C -0.08844(17) 0.81334(8) -0.1942(3) 0.0504(5) Uani 1 1 d . . .
H26 H -0.1157 0.8433 -0.1774 0.060 Uiso 1 1 calc R . .
C27 C -0.13222(17) 0.76838(8) -0.1689(3) 0.0553(6) Uani 1 1 d . . .
H27 H -0.1887 0.7690 -0.1371 0.066 Uiso 1 1 calc R . .
C28 C -0.09247(16) 0.72473(8) -0.1906(3) 0.0496(5) Uani 1 1 d . . .
H28 H -0.1226 0.6955 -0.1752 0.059 Uiso 1 1 calc R . .
C29 C -0.01763(14) 0.89586(6) -0.3629(2) 0.0368(4) Uani 1 1 d . . .
H29 H -0.0846 0.8937 -0.4212 0.044 Uiso 1 1 calc R . .
C30 C 0.13090(15) 0.92259(7) -0.2611(2) 0.0406(4) Uani 1 1 d . . .
H30 H 0.1865 0.9431 -0.2359 0.049 Uiso 1 1 calc R . .
C31 C 0.12893(16) 0.87657(7) -0.2061(2) 0.0468(5) Uani 1 1 d . . .
H31 H 0.1818 0.8598 -0.1375 0.056 Uiso 1 1 calc R . .
C32 C 0.12382(15) 0.76542(7) -0.3128(2) 0.0396(4) Uani 1 1 d . . .
H32 H 0.1498 0.7945 -0.3390 0.048 Uiso 1 1 calc R . .
C33 C 0.17051(14) 0.72078(7) -0.3216(2) 0.0376(4) Uani 1 1 d . . .
C34 C 0.25983(16) 0.71905(8) -0.3626(3) 0.0475(5) Uani 1 1 d . . .
H34 H 0.2860 0.7482 -0.3881 0.057 Uiso 1 1 calc R . .
C35 C 0.30712(16) 0.67576(8) -0.3650(3) 0.0507(5) Uani 1 1 d . . .
H35 H 0.3656 0.6754 -0.3914 0.061 Uiso 1 1 calc R . .
C36 C 0.26822(15) 0.63115(8) -0.3277(2) 0.0443(5) Uani 1 1 d . . .
H36 H 0.3021 0.6016 -0.3274 0.053 Uiso 1 1 calc R . .
C37 C 0.12704(16) 0.54299(7) -0.3513(3) 0.0456(5) Uani 1 1 d . . .
H37 H 0.1385 0.5393 -0.4453 0.055 Uiso 1 1 calc R . .
C38 C 0.09115(17) 0.50868(7) -0.2762(3) 0.0471(5) Uani 1 1 d . . .
H38 H 0.0733 0.4767 -0.3112 0.056 Uiso 1 1 calc R . .
C39 C 0.6120(3) 0.35829(16) 0.8968(6) 0.1124(13) Uani 1 1 d . . .
C40 C 0.5390(3) 0.3658(2) 0.9701(5) 0.144(2) Uani 1 1 d . . .
H40A H 0.5317 0.3363 1.0236 0.216 Uiso 1 1 calc GR . .
H40B H 0.4765 0.3738 0.8946 0.216 Uiso 1 1 calc GR . .
H40C H 0.5590 0.3926 1.0420 0.216 Uiso 1 1 calc GR . .

loop_
_atom_site_aniso_label
_atom_site_aniso_U_11
_atom_site_aniso_U_22
_atom_site_aniso_U_33
_atom_site_aniso_U_23
_atom_site_aniso_U_13
_atom_site_aniso_U_12
Co1 0.02961(17) 0.02043(16) 0.03214(18) 0.00069(13) 0.00953(13) 0.00241(13)
O1 0.0389(7) 0.0383(7) 0.0376(8) 0.0037(6) 0.0069(6) 0.0119(6)
O2 0.0623(10) 0.1091(15) 0.0499(10) 0.0185(9) 0.0283(8) 0.0491(10)
O3 0.0563(9) 0.0688(10) 0.0486(9) 0.0161(8) 0.0325(8) 0.0179(8)
O4 0.0787(12) 0.0786(12) 0.0490(9) 0.0310(9) 0.0303(9) 0.0319(10)
N1 0.0371(8) 0.0259(8) 0.0427(9) 0.0015(6) 0.0160(7) 0.0026(6)
N2 0.0463(9) 0.0267(8) 0.0436(9) 0.0007(7) 0.0231(8) 0.0010(7)
N3 0.0478(9) 0.0267(8) 0.0432(9) 0.0079(7) 0.0130(8) 0.0066(7)
N4 0.0409(8) 0.0268(8) 0.0366(9) 0.0018(6) 0.0137(7) 0.0039(6)
N5 0.195(5) 0.183(5) 0.352(8) 0.045(5) 0.199(6) 0.044(4)
C1 0.0337(9) 0.0337(10) 0.0395(11) 0.0016(8) 0.0119(8) 0.0068(8)
C2 0.0313(9) 0.0296(9) 0.0318(9) -0.0007(7) 0.0119(7) 0.0017(7)
C3 0.0297(9) 0.0313(9) 0.0314(9) 0.0000(7) 0.0113(7) 0.0018(7)
C4 0.0309(9) 0.0367(10) 0.0353(10) 0.0041(8) 0.0109(8) 0.0072(7)
C5 0.0321(9) 0.0369(10) 0.0455(11) -0.0084(8) 0.0172(8) 0.0020(8)
C6 0.0420(10) 0.0345(10) 0.0479(12) -0.0044(9) 0.0263(9) -0.0002(8)
C7 0.0683(15) 0.0407(11) 0.0658(15) 0.0019(11) 0.0398(13) -0.0027(11)
C8 0.0731(17) 0.0425(13) 0.107(2) -0.0162(14) 0.0574(17) -0.0192(13)
C9 0.0458(13) 0.0511(14) 0.099(2) -0.0319(14) 0.0348(14) -0.0132(11)
C10 0.0344(10) 0.0510(13) 0.0630(14) -0.0195(11) 0.0179(10) 0.0021(9)
C11 0.0379(10) 0.0393(10) 0.0326(10) 0.0049(8) 0.0141(8) 0.0054(8)
C12 0.0317(9) 0.0427(11) 0.0391(10) -0.0045(8) 0.0174(8) -0.0008(8)
C13 0.0435(12) 0.0649(15) 0.0460(12) -0.0145(11) 0.0198(10) -0.0024(10)
C14 0.0590(14) 0.0633(16) 0.0708(17) -0.0327(14) 0.0310(13) -0.0109(12)
C15 0.0603(14) 0.0385(12) 0.093(2) -0.0175(13) 0.0416(15) -0.0045(11)
C16 0.0426(11) 0.0356(11) 0.0669(14) 0.0039(10) 0.0279(10) 0.0030(9)
C17 0.0312(9) 0.0340(10) 0.0444(11) -0.0014(8) 0.0191(8) 0.0001(7)
C18 0.0424(10) 0.0388(10) 0.0346(10) 0.0037(8) 0.0149(8) 0.0011(8)
C19 0.0442(10) 0.0276(9) 0.0364(10) 0.0012(7) 0.0170(8) 0.0010(8)
C20 0.0446(11) 0.0293(9) 0.0392(10) 0.0002(8) 0.0195(9) -0.0023(8)
C21 0.0395(10) 0.0294(9) 0.0376(10) 0.0027(7) 0.0165(8) -0.0019(7)
C22 0.0419(11) 0.0296(10) 0.0500(12) 0.0093(8) 0.0213(9) -0.0020(8)
C23 0.0390(10) 0.0323(10) 0.0460(11) 0.0109(8) 0.0183(9) 0.0036(8)
C24 0.0426(10) 0.0291(9) 0.0393(11) 0.0091(8) 0.0146(9) 0.0037(8)
C25 0.0473(11) 0.0317(10) 0.0434(11) 0.0115(8) 0.0157(9) 0.0065(8)
C26 0.0555(13) 0.0403(11) 0.0610(14) 0.0128(10) 0.0264(11) 0.0156(10)
C27 0.0472(12) 0.0548(14) 0.0748(16) 0.0203(12) 0.0351(12) 0.0133(10)
C28 0.0469(12) 0.0414(12) 0.0689(15) 0.0189(10) 0.0302(11) 0.0049(9)
C29 0.0379(10) 0.0283(9) 0.0445(11) 0.0070(8) 0.0134(8) 0.0049(8)
C30 0.0442(11) 0.0311(10) 0.0411(11) -0.0035(8) 0.0057(9) 0.0012(8)
C31 0.0495(12) 0.0354(11) 0.0449(12) 0.0034(9) -0.0005(9) 0.0078(9)
C32 0.0483(11) 0.0291(9) 0.0463(11) 0.0073(8) 0.0217(9) -0.0042(8)
C33 0.0420(10) 0.0316(10) 0.0437(11) 0.0018(8) 0.0197(9) -0.0043(8)
C34 0.0502(12) 0.0394(11) 0.0633(14) -0.0010(10) 0.0330(11) -0.0105(9)
C35 0.0438(12) 0.0500(13) 0.0694(15) -0.0060(11) 0.0338(11) -0.0074(10)
C36 0.0475(11) 0.0378(11) 0.0542(13) -0.0029(9) 0.0254(10) 0.0029(9)
C37 0.0611(13) 0.0360(11) 0.0513(12) -0.0095(9) 0.0341(11) -0.0037(9)
C38 0.0615(13) 0.0325(11) 0.0580(13) -0.0112(9) 0.0343(11) -0.0061(9)
C39 0.077(2) 0.113(3) 0.155(4) 0.035(3) 0.048(2) 0.010(2)
C40 0.069(2) 0.259(6) 0.100(3) 0.032(3) 0.018(2) 0.003(3)

loop_
_atom_type_symbol
_atom_type_description
_atom_type_scat_dispersion_real
_atom_type_scat_dispersion_imag
_atom_type_scat_source
C C 0.0033 0.0016 'International Tables Vol C Tables 4.2.6.8 and 6.1.1.4'
H H 0.0000 0.0000 'International Tables Vol C Tables 4.2.6.8 and 6.1.1.4'
Co Co 0.3494 0.9721 'International Tables Vol C Tables 4.2.6.8 and 6.1.1.4'
N N 0.0061 0.0033 'International Tables Vol C Tables 4.2.6.8 and 6.1.1.4'
O O 0.0106 0.0060 'International Tables Vol C Tables 4.2.6.8 and 6.1.1.4'

loop_
_geom_angle_atom_site_label_1
_geom_angle_atom_site_label_2
_geom_angle_atom_site_label_3
_geom_angle
_geom_angle_site_symmetry_1
_geom_angle_site_symmetry_3
O1 Co1 O1 180.0 3_565 .
O1 Co1 N1 87.18(5) 3_565 3_565
O1 Co1 N1 92.82(5) 3_565 .
O1 Co1 N1 92.82(5) . 3_565
O1 Co1 N1 87.18(5) . .
O1 Co1 N4 93.57(5) . 4_576
O1 Co1 N4 86.43(5) . 2_544
O1 Co1 N4 93.56(5) 3_565 2_544
O1 Co1 N4 86.44(5) 3_565 4_576
N1 Co1 N1 180.00(6) . 3_565
N1 Co1 N4 90.78(6) . 2_544
N1 Co1 N4 89.22(6) . 4_576
N1 Co1 N4 89.22(6) 3_565 2_544
N1 Co1 N4 90.78(6) 3_565 4_576
N4 Co1 N4 180.00(4) 4_576 2_544
C1 O1 Co1 135.77(12) . .
C1 O2 H2 111.2(11) . .
C18 O3 H2 109.6(16) . .
C19 N1 Co1 124.22(12) . .
C19 N1 C38 105.06(16) . .
C38 N1 Co1 128.32(13) . .
C19 N2 C20 126.66(16) . .
C19 N2 C37 106.69(15) . .
C37 N2 C20 126.65(16) . .
C29 N3 C25 125.78(17) . .
C29 N3 C31 106.39(16) . .
C31 N3 C25 127.75(16) . .
C29 N4 Co1 127.33(13) . 2_554
C29 N4 C30 105.45(15) . .
C30 N4 Co1 126.85(13) . 2_554
O1 C1 O2 124.13(17) . .
O1 C1 C2 116.48(16) . .
O2 C1 C2 119.27(17) . .
C1 C2 C11 117.17(15) . .
C3 C2 C1 129.24(16) . .
C3 C2 C11 113.57(15) . .
C2 C3 C4 113.21(15) . .
C2 C3 C18 130.87(16) . .
C18 C3 C4 115.80(15) . .
C3 C4 H4 112.8 . .
C5 C4 C3 106.33(14) . .
C5 C4 H4 112.8 . .
C5 C4 C17 105.90(15) . .
C17 C4 C3 105.52(14) . .
C17 C4 H4 112.8 . .
C6 C5 C4 112.67(16) . .
C10 C5 C4 126.85(19) . .
C10 C5 C6 120.48(19) . .
C5 C6 C11 112.50(16) . .
C7 C6 C5 120.5(2) . .
C7 C6 C11 127.0(2) . .
C6 C7 H7 120.5 . .
C6 C7 C8 118.9(2) . .
C8 C7 H7 120.5 . .
C7 C8 H8 119.7 . .
C9 C8 C7 120.6(2) . .
C9 C8 H8 119.7 . .
C8 C9 H9 119.5 . .
C8 C9 C10 121.0(2) . .
C10 C9 H9 119.5 . .
C5 C10 C9 118.6(2) . .
C5 C10 H10 120.7 . .
C9 C10 H10 120.7 . .
C2 C11 H11 112.9 . .
C6 C11 C2 106.10(15) . .
C6 C11 H11 112.9 . .
C6 C11 C12 105.78(15) . .
C12 C11 C2 105.76(14) . .
C12 C11 H11 112.9 . .
C13 C12 C11 126.74(19) . .
C13 C12 C17 120.79(19) . .
C17 C12 C11 112.47(16) . .
C12 C13 H13 120.7 . .
C12 C13 C14 118.5(2) . .
C14 C13 H13 120.7 . .
C13 C14 H14 119.6 . .
C15 C14 C13 120.9(2) . .
C15 C14 H14 119.6 . .
C14 C15 H15 119.7 . .
C14 C15 C16 120.5(2) . .
C16 C15 H15 119.7 . .
C15 C16 H16 120.5 . .
C17 C16 C15 118.9(2) . .
C17 C16 H16 120.5 . .
C12 C17 C4 112.60(16) . .
C16 C17 C4 127.05(18) . .
C16 C17 C12 120.35(19) . .
O3 C18 C3 119.10(17) . .
O4 C18 O3 121.37(18) . .
O4 C18 C3 119.52(17) . .
N1 C19 N2 111.88(16) . .
N1 C19 H19 124.1 . .
N2 C19 H19 124.1 . .
C21 C20 N2 119.65(16) . .
C36 C20 N2 118.66(17) . .
C36 C20 C21 121.68(17) . .
C20 C21 C33 117.07(16) . .
C22 C21 C20 124.59(16) . .
C22 C21 C33 118.34(17) . .
C21 C22 H22 119.0 . .
C21 C22 C23 122.02(17) . .
C23 C22 H22 119.0 . .
C22 C23 C24 119.23(17) . .
C22 C23 C28 121.51(17) . .
C28 C23 C24 119.25(17) . .
C25 C24 C23 116.91(17) . .
C32 C24 C23 118.80(17) . .
C32 C24 C25 124.29(17) . .
C24 C25 N3 119.18(17) . .
C26 C25 N3 118.82(18) . .
C26 C25 C24 122.00(18) . .
C25 C26 H26 119.8 . .
C25 C26 C27 120.36(19) . .
C27 C26 H26 119.8 . .
C26 C27 H27 119.8 . .
C28 C27 C26 120.34(19) . .
C28 C27 H27 119.8 . .
C23 C28 H28 119.4 . .
C27 C28 C23 121.10(19) . .
C27 C28 H28 119.4 . .
N3 C29 H29 124.1 . .
N4 C29 N3 111.77(17) . .
N4 C29 H29 124.1 . .
N4 C30 H30 125.0 . .
C31 C30 N4 109.90(18) . .
C31 C30 H30 125.0 . .
N3 C31 H31 126.8 . .
C30 C31 N3 106.50(17) . .
C30 C31 H31 126.8 . .
C24 C32 H32 119.1 . .
C33 C32 C24 121.82(17) . .
C33 C32 H32 119.1 . .
C32 C33 C21 119.52(17) . .
C32 C33 C34 121.24(17) . .
C34 C33 C21 119.23(17) . .
C33 C34 H34 119.5 . .
C35 C34 C33 121.01(18) . .
C35 C34 H34 119.5 . .
C34 C35 H35 119.8 . .
C34 C35 C36 120.36(19) . .
C36 C35 H35 119.8 . .
C20 C36 C35 120.59(19) . .
C20 C36 H36 119.7 . .
C35 C36 H36 119.7 . .
N2 C37 H37 127.0 . .
C38 C37 N2 105.97(17) . .
C38 C37 H37 127.0 . .
N1 C38 H38 124.8 . .
C37 C38 N1 110.40(17) . .
C37 C38 H38 124.8 . .
N5 C39 C40 179.1(6) . .
C39 C40 H40A 109.5 . .
C39 C40 H40B 109.5 . .
C39 C40 H40C 109.5 . .
H40A C40 H40B 109.5 . .
H40A C40 H40C 109.5 . .
H40B C40 H40C 109.5 . .

loop_
_geom_bond_atom_site_label_1
_geom_bond_atom_site_label_2
_geom_bond_distance
_geom_bond_site_symmetry_2
Co1 O1 2.1162(12) 3_565
Co1 O1 2.1162(12) .
Co1 N1 2.1410(15) 3_565
Co1 N1 2.1409(15) .
Co1 N4 2.1513(15) 2_544
Co1 N4 2.1513(15) 4_576
O1 C1 1.243(2) .
O2 H2 1.46(3) .
O2 C1 1.255(2) .
O3 H2 0.97(3) .
O3 C18 1.301(2) .
O4 C18 1.205(2) .
N1 C19 1.309(2) .
N1 C38 1.379(3) .
N2 C19 1.352(2) .
N2 C20 1.429(2) .
N2 C37 1.376(2) .
N3 C25 1.438(2) .
N3 C29 1.351(2) .
N3 C31 1.373(3) .
N4 Co1 2.1514(15) 2_554
N4 C29 1.311(2) .
N4 C30 1.373(2) .
N5 C39 1.106(5) .
C1 C2 1.505(2) .
C2 C3 1.343(2) .
C2 C11 1.533(2) .
C3 C4 1.532(2) .
C3 C18 1.503(2) .
C4 H4 0.9800 .
C4 C5 1.522(3) .
C4 C17 1.523(3) .
C5 C6 1.391(3) .
C5 C10 1.384(3) .
C6 C7 1.378(3) .
C6 C11 1.522(3) .
C7 H7 0.9300 .
C7 C8 1.391(4) .
C8 H8 0.9300 .
C8 C9 1.371(4) .
C9 H9 0.9300 .
C9 C10 1.387(3) .
C10 H10 0.9300 .
C11 H11 0.9800 .
C11 C12 1.525(3) .
C12 C13 1.377(3) .
C12 C17 1.392(3) .
C13 H13 0.9300 .
C13 C14 1.393(3) .
C14 H14 0.9300 .
C14 C15 1.372(4) .
C15 H15 0.9300 .
C15 C16 1.392(3) .
C16 H16 0.9300 .
C16 C17 1.378(3) .
C19 H19 0.9300 .
C20 C21 1.428(3) .
C20 C36 1.356(3) .
C21 C22 1.393(3) .
C21 C33 1.439(2) .
C22 H22 0.9300 .
C22 C23 1.394(3) .
C23 C24 1.433(3) .
C23 C28 1.426(3) .
C24 C25 1.433(3) .
C24 C32 1.393(3) .
C25 C26 1.350(3) .
C26 H26 0.9300 .
C26 C27 1.416(3) .
C27 H27 0.9300 .
C27 C28 1.348(3) .
C28 H28 0.9300 .
C29 H29 0.9300 .
C30 H30 0.9300 .
C30 C31 1.346(3) .
C31 H31 0.9300 .
C32 H32 0.9300 .
C32 C33 1.390(3) .
C33 C34 1.424(3) .
C34 H34 0.9300 .
C34 C35 1.351(3) .
C35 H35 0.9300 .
C35 C36 1.411(3) .
C36 H36 0.9300 .
C37 H37 0.9300 .
C37 C38 1.345(3) .
C38 H38 0.9300 .
C39 C40 1.409(6) .
C40 H40A 0.9600 .
C40 H40B 0.9600 .
C40 H40C 0.9600 .

loop_
_geom_torsion_atom_site_label_1
_geom_torsion_atom_site_label_2
_geom_torsion_atom_site_label_3
_geom_torsion_atom_site_label_4
_geom_torsion
_geom_torsion_site_symmetry_1
Co1 O1 C1 O2 -2.2(3) .
Co1 O1 C1 C2 -178.06(12) .
Co1 N1 C19 N2 -162.98(12) .
Co1 N1 C38 C37 162.38(15) .
Co1 N4 C29 N3 173.39(12) 2_554
Co1 N4 C30 C31 -173.30(14) 2_554
O1 C1 C2 C3 -172.31(18) .
O1 C1 C2 C11 8.9(2) .
O2 C1 C2 C3 11.6(3) .
O2 C1 C2 C11 -167.22(19) .
N2 C20 C21 C22 0.9(3) .
N2 C20 C21 C33 -179.70(17) .
N2 C20 C36 C35 177.78(19) .
N2 C37 C38 N1 -0.1(3) .
N3 C25 C26 C27 178.3(2) .
N4 C30 C31 N3 -0.1(2) .
C1 C2 C3 C4 -177.20(17) .
C1 C2 C3 C18 6.9(3) .
C1 C2 C11 C6 122.10(17) .
C1 C2 C11 C12 -125.85(17) .
C2 C3 C4 C5 54.8(2) .
C2 C3 C4 C17 -57.4(2) .
C2 C3 C18 O3 -14.3(3) .
C2 C3 C18 O4 165.3(2) .
C2 C11 C12 C13 124.1(2) .
C2 C11 C12 C17 -55.98(19) .
C3 C2 C11 C6 -56.9(2) .
C3 C2 C11 C12 55.2(2) .
C3 C4 C5 C6 -56.0(2) .
C3 C4 C5 C10 124.21(19) .
C3 C4 C17 C12 55.53(19) .
C3 C4 C17 C16 -124.39(19) .
C4 C3 C18 O3 169.86(17) .
C4 C3 C18 O4 -10.5(3) .
C4 C5 C6 C7 -178.45(17) .
C4 C5 C6 C11 1.2(2) .
C4 C5 C10 C9 178.37(18) .
C5 C4 C17 C12 -56.96(19) .
C5 C4 C17 C16 123.12(19) .
C5 C6 C7 C8 -0.4(3) .
C5 C6 C11 C2 54.61(19) .
C5 C6 C11 C12 -57.43(19) .
C6 C5 C10 C9 -1.4(3) .
C6 C7 C8 C9 -0.5(3) .
C6 C11 C12 C13 -123.6(2) .
C6 C11 C12 C17 56.30(19) .
C7 C6 C11 C2 -125.8(2) .
C7 C6 C11 C12 122.2(2) .
C7 C8 C9 C10 0.5(4) .
C8 C9 C10 C5 0.5(3) .
C10 C5 C6 C7 1.3(3) .
C10 C5 C6 C11 -179.06(16) .
C11 C2 C3 C4 1.6(2) .
C11 C2 C3 C18 -174.26(18) .
C11 C6 C7 C8 -179.92(19) .
C11 C12 C13 C14 -179.66(19) .
C11 C12 C17 C4 0.7(2) .
C11 C12 C17 C16 -179.34(16) .
C12 C13 C14 C15 -1.0(3) .
C13 C12 C17 C4 -179.38(17) .
C13 C12 C17 C16 0.5(3) .
C13 C14 C15 C16 0.5(4) .
C14 C15 C16 C17 0.5(3) .
C15 C16 C17 C4 178.87(18) .
C15 C16 C17 C12 -1.0(3) .
C17 C4 C5 C6 55.89(19) .
C17 C4 C5 C10 -123.87(19) .
C17 C12 C13 C14 0.5(3) .
C18 C3 C4 C5 -128.68(17) .
C18 C3 C4 C17 119.14(17) .
C19 N1 C38 C37 -0.4(2) .
C19 N2 C20 C21 -53.7(3) .
C19 N2 C20 C36 127.1(2) .
C19 N2 C37 C38 0.5(2) .
C20 N2 C19 N1 -179.97(17) .
C20 N2 C37 C38 179.70(19) .
C20 C21 C22 C23 174.36(19) .
C20 C21 C33 C32 -177.32(18) .
C20 C21 C33 C34 2.3(3) .
C21 C20 C36 C35 -1.4(3) .
C21 C22 C23 C24 3.1(3) .
C21 C22 C23 C28 -175.9(2) .
C21 C33 C34 C35 -2.4(3) .
C22 C21 C33 C32 2.1(3) .
C22 C21 C33 C34 -178.25(19) .
C22 C23 C24 C25 -177.67(18) .
C22 C23 C24 C32 1.8(3) .
C22 C23 C28 C27 176.8(2) .
C23 C24 C25 N3 -179.53(18) .
C23 C24 C25 C26 0.7(3) .
C23 C24 C32 C33 -4.7(3) .
C24 C23 C28 C27 -2.2(3) .
C24 C25 C26 C27 -1.9(3) .
C24 C32 C33 C21 2.8(3) .
C24 C32 C33 C34 -176.9(2) .
C25 N3 C29 N4 176.69(17) .
C25 N3 C31 C30 -176.62(19) .
C25 C24 C32 C33 174.73(19) .
C25 C26 C27 C28 1.0(4) .
C26 C27 C28 C23 1.0(4) .
C28 C23 C24 C25 1.3(3) .
C28 C23 C24 C32 -179.2(2) .
C29 N3 C25 C24 126.9(2) .
C29 N3 C25 C26 -53.2(3) .
C29 N3 C31 C30 0.2(2) .
C29 N4 C30 C31 0.0(2) .
C30 N4 C29 N3 0.1(2) .
C31 N3 C25 C24 -56.8(3) .
C31 N3 C25 C26 123.0(2) .
C31 N3 C29 N4 -0.2(2) .
C32 C24 C25 N3 1.0(3) .
C32 C24 C25 C26 -178.8(2) .
C32 C33 C34 C35 177.3(2) .
C33 C21 C22 C23 -5.0(3) .
C33 C34 C35 C36 0.4(4) .
C34 C35 C36 C20 1.5(4) .
C36 C20 C21 C22 -179.9(2) .
C36 C20 C21 C33 -0.5(3) .
C37 N2 C19 N1 -0.7(2) .
C37 N2 C20 C21 127.2(2) .
C37 N2 C20 C36 -52.0(3) .
C38 N1 C19 N2 0.7(2) .
